data_4063545
loop_
_publ_author_name
'Gessner, Viktoria H.'

_publ_section_title
;
 Formation of a Palladium Thioketone Complex from a Thiophosphinoyl
 Stabilized Li/Cl Carbenoid
;
_journal_issue 16
_journal_name_full Organometallics
_journal_page_first 4228
_journal_paper_doi 10.1021/om200584h
_journal_volume 30
_journal_year 2011
_chemical_absolute_configuration unk
_chemical_formula_sum 'C16 H21 P S Si'
_chemical_formula_weight 304.45
_chemical_name_systematic
;
 ?
;
_space_group_IT_number 19
_symmetry_cell_setting orthorhombic
_symmetry_space_group_name_Hall 'P 2ac 2ab'
_symmetry_space_group_name_H-M 'P 21 21 21'
_atom_sites_solution_hydrogens geom
_atom_sites_solution_primary direct
_atom_sites_solution_secondary difmap
_audit_creation_date 2011-05-09T12:27:12-00:00
_audit_creation_method 'WinGX routine CIF_UPDATE'
_cell_angle_alpha 90
_cell_angle_beta 90
_cell_angle_gamma 90
_cell_formula_units_Z 4
_cell_length_a 9.382(9)
_cell_length_b 9.629(10)
_cell_length_c 18.610(12)
_cell_measurement_temperature 173(2)
_cell_volume 1681(3)
_computing_cell_refinement 'SAINTPLUS 6.02 (Bruker AXS, 1999)'
_computing_data_collection 'SMART 5.622 (Bruker AXS, 2001)'
_computing_data_reduction 'SAINTPLUS 6.02 (Bruker AXS, 1999)'
_computing_molecular_graphics 'Ortep-3 V1.073 (Farrugia, 2001)'
_computing_publication_material 'SHELXL-97 (Sheldrick, 1997)'
_computing_structure_refinement 'SHELXL-97 (Sheldrick, 1997)'
_computing_structure_solution 'SHELXS-90 (Sheldrick, 1990)'
_diffrn_ambient_temperature 173(2)
_diffrn_measured_fraction_theta_full 0.999
_diffrn_measured_fraction_theta_max 0.999
_diffrn_measurement_device_type 'Bruker APEX-CCD'
_diffrn_measurement_method omega-scans
_diffrn_radiation_monochromator graphite
_diffrn_radiation_type MoK\a
_diffrn_radiation_wavelength 0.71073
_diffrn_reflns_av_R_equivalents 0.0711
_diffrn_reflns_av_unetI/netI 0.0242
_diffrn_reflns_limit_h_max 12
_diffrn_reflns_limit_h_min -12
_diffrn_reflns_limit_k_max 12
_diffrn_reflns_limit_k_min -12
_diffrn_reflns_limit_l_max 24
_diffrn_reflns_limit_l_min -24
_diffrn_reflns_number 57873
_diffrn_reflns_theta_full 28.03
_diffrn_reflns_theta_max 28.03
_diffrn_reflns_theta_min 2.19
_exptl_absorpt_coefficient_mu 0.345
_exptl_absorpt_correction_T_max 0.9801
_exptl_absorpt_correction_T_min 0.9729
_exptl_absorpt_correction_type empirical
_exptl_absorpt_process_details 'Sadabs 2.01 (Bruker AXS, 1999)'
_exptl_crystal_density_diffrn 1.203
_exptl_crystal_density_method 'not measured'
_exptl_crystal_F_000 648
_exptl_crystal_size_max 0.39
_exptl_crystal_size_mid 0.26
_exptl_crystal_size_min 0.22
_refine_diff_density_max 0.376
_refine_diff_density_min -0.233
_refine_diff_density_rms 0.063
_refine_ls_abs_structure_details 'Flack H D (1983), Acta Cryst. A39, 876-881'
_refine_ls_abs_structure_Flack -0.03(8)
_refine_ls_extinction_method none
_refine_ls_goodness_of_fit_ref 1.06
_refine_ls_hydrogen_treatment riding
_refine_ls_matrix_type full
_refine_ls_number_parameters 175
_refine_ls_number_reflns 4070
_refine_ls_number_restraints 0
_refine_ls_restrained_S_all 1.06
_refine_ls_R_factor_all 0.0387
_refine_ls_R_factor_gt 0.0363
_refine_ls_shift/su_max 0.001
_refine_ls_shift/su_mean 0
_refine_ls_structure_factor_coef Fsqd
_refine_ls_weighting_details 'calc w=1/[\s^2^(Fo^2^)+(0.0502P)^2^+0.5116P] where P=(Fo^2^+2Fc^2^)/3'
_refine_ls_weighting_scheme calc
_refine_ls_wR_factor_gt 0.0897
_refine_ls_wR_factor_ref 0.0927
_reflns_number_gt 3893
_reflns_number_total 4070
_reflns_threshold_expression >2sigma(I)
_cod_data_source_file om200584h_si_002.cif
_cod_data_source_block neu
_cod_original_sg_symbol_H-M P2(1)2(1)2(1)
_cod_database_code 4063545

loop_
_symmetry_equiv_pos_as_xyz
'x, y, z'
'-x+1/2, -y, z+1/2'
'-x, y+1/2, -z+1/2'
'x+1/2, -y+1/2, -z'

loop_
_atom_site_label
_atom_site_type_symbol
_atom_site_fract_x
_atom_site_fract_y
_atom_site_fract_z
_atom_site_U_iso_or_equiv
_atom_site_adp_type
_atom_site_occupancy
_atom_site_symmetry_multiplicity
_atom_site_calc_flag
_atom_site_refinement_flags
C1 C 0.85115(19) 0.6699(2) 0.04901(10) 0.0277(4) Uani 1 1 d .
C2 C 0.7429(2) 0.6915(2) 0.09909(10) 0.0355(4) Uani 1 1 d .
H2 H 0.6825 0.6168 0.1127 0.043 Uiso 1 1 calc R
C3 C 0.7231(3) 0.8221(3) 0.12917(12) 0.0444(5) Uani 1 1 d .
H3 H 0.6494 0.8366 0.1633 0.053 Uiso 1 1 calc R
C4 C 0.8105(3) 0.9310(3) 0.10944(13) 0.0473(6) Uani 1 1 d .
H4 H 0.797 1.02 0.1304 0.057 Uiso 1 1 calc R
C5 C 0.9178(3) 0.9115(2) 0.05940(13) 0.0431(5) Uani 1 1 d .
H5 H 0.9774 0.9868 0.0458 0.052 Uiso 1 1 calc R
C6 C 0.9376(2) 0.7811(2) 0.02922(11) 0.0349(4) Uani 1 1 d .
H6 H 1.0109 0.7675 -0.0053 0.042 Uiso 1 1 calc R
C7 C 0.8780(2) 0.5141(2) -0.08367(9) 0.0295(4) Uani 1 1 d .
C8 C 0.8002(2) 0.6192(2) -0.11653(11) 0.0366(4) Uani 1 1 d .
H8 H 0.7513 0.6857 -0.088 0.044 Uiso 1 1 calc R
C9 C 0.7934(3) 0.6275(3) -0.19148(12) 0.0447(5) Uani 1 1 d .
H9 H 0.7384 0.6984 -0.2136 0.054 Uiso 1 1 calc R
C10 C 0.8667(3) 0.5329(3) -0.23351(10) 0.0420(5) Uani 1 1 d .
H10 H 0.8643 0.5403 -0.2844 0.05 Uiso 1 1 calc R
C11 C 0.9431(3) 0.4278(3) -0.20119(11) 0.0412(5) Uani 1 1 d .
H11 H 0.9917 0.3616 -0.23 0.049 Uiso 1 1 calc R
C12 C 0.9496(2) 0.4177(2) -0.12667(11) 0.0352(4) Uani 1 1 d .
H12 H 1.0029 0.3451 -0.105 0.042 Uiso 1 1 calc R
C13 C 1.0699(2) 0.4626(2) 0.03407(10) 0.0305(4) Uani 1 1 d .
H13A H 1.1254 0.5441 0.0176 0.037 Uiso 1 1 calc R
H13B H 1.1001 0.3827 0.0042 0.037 Uiso 1 1 calc R
C14 C 1.0351(3) 0.5416(3) 0.19492(12) 0.0506(6) Uani 1 1 d .
H14A H 0.9333 0.519 0.1966 0.076 Uiso 1 1 calc R
H14B H 1.0472 0.6382 0.1796 0.076 Uiso 1 1 calc R
H14C H 1.0768 0.5291 0.2428 0.076 Uiso 1 1 calc R
C15 C 1.0868(3) 0.2405(2) 0.15120(14) 0.0501(6) Uani 1 1 d .
H15A H 1.1318 0.2157 0.197 0.075 Uiso 1 1 calc R
H15B H 1.1245 0.1809 0.113 0.075 Uiso 1 1 calc R
H15C H 0.9835 0.2275 0.1549 0.075 Uiso 1 1 calc R
C16 C 1.3225(2) 0.4563(3) 0.13224(14) 0.0465(5) Uani 1 1 d .
H16A H 1.3601 0.4301 0.1795 0.07 Uiso 1 1 calc R
H16B H 1.3413 0.555 0.1235 0.07 Uiso 1 1 calc R
H16C H 1.369 0.4006 0.095 0.07 Uiso 1 1 calc R
P1 P 0.88510(5) 0.49632(5) 0.01394(2) 0.02654(11) Uani 1 1 d .
S1 S 0.75048(6) 0.35736(6) 0.05066(3) 0.04139(14) Uani 1 1 d .
Si1 Si 1.12591(6) 0.42453(6) 0.12994(3) 0.03058(12) Uani 1 1 d .

loop_
_atom_site_aniso_label
_atom_site_aniso_U_11
_atom_site_aniso_U_22
_atom_site_aniso_U_33
_atom_site_aniso_U_23
_atom_site_aniso_U_13
_atom_site_aniso_U_12
C1 0.0263(9) 0.0333(9) 0.0234(8) -0.0038(7) -0.0026(7) 0.0025(7)
C2 0.0335(10) 0.0442(11) 0.0287(9) 0.0034(8) 0.0017(8) 0.0070(9)
C3 0.0461(12) 0.0531(13) 0.0339(10) -0.0059(10) 0.0013(9) 0.0198(10)
C4 0.0550(13) 0.0425(12) 0.0445(12) -0.0164(10) -0.0160(11) 0.0146(11)
C5 0.0427(12) 0.0373(10) 0.0494(12) -0.0046(10) -0.0101(10) -0.0047(9)
C6 0.0302(9) 0.0375(10) 0.0372(10) -0.0031(8) -0.0019(8) -0.0035(8)
C7 0.0266(8) 0.0366(9) 0.0253(7) -0.0028(7) -0.0002(7) -0.0069(8)
C8 0.0378(10) 0.0420(11) 0.0300(10) -0.0062(8) 0.0001(8) 0.0039(9)
C9 0.0485(13) 0.0532(14) 0.0324(10) 0.0029(10) -0.0067(9) 0.0038(11)
C10 0.0456(12) 0.0559(13) 0.0244(8) -0.0050(9) -0.0019(8) -0.0106(11)
C11 0.0444(11) 0.0476(12) 0.0315(10) -0.0133(9) 0.0069(9) -0.0083(10)
C12 0.0367(10) 0.0357(10) 0.0331(9) -0.0072(9) 0.0003(8) -0.0016(8)
C13 0.0294(8) 0.0351(10) 0.0271(8) -0.0004(7) 0.0019(7) 0.0040(7)
C14 0.0536(14) 0.0669(16) 0.0314(10) -0.0125(11) -0.0030(9) 0.0152(12)
C15 0.0507(14) 0.0427(12) 0.0570(14) 0.0177(11) -0.0004(11) -0.0026(11)
C16 0.0341(10) 0.0512(13) 0.0541(13) 0.0069(11) -0.0076(10) 0.0013(10)
P1 0.0257(2) 0.0297(2) 0.0242(2) -0.00201(18) 0.00167(16) -0.00222(19)
S1 0.0421(3) 0.0422(3) 0.0398(3) 0.0007(2) 0.0034(2) -0.0159(2)
Si1 0.0309(3) 0.0336(3) 0.0272(2) 0.0008(2) -0.0010(2) 0.0011(2)

loop_
_atom_type_symbol
_atom_type_description
_atom_type_scat_dispersion_real
_atom_type_scat_dispersion_imag
_atom_type_scat_source
C C 0.0033 0.0016 'International Tables Vol C Tables 4.2.6.8 and 6.1.1.4'
H H 0 0 'International Tables Vol C Tables 4.2.6.8 and 6.1.1.4'
Si Si 0.0817 0.0704 'International Tables Vol C Tables 4.2.6.8 and 6.1.1.4'
P P 0.1023 0.0942 'International Tables Vol C Tables 4.2.6.8 and 6.1.1.4'
S S 0.1246 0.1234 'International Tables Vol C Tables 4.2.6.8 and 6.1.1.4'

loop_
_geom_angle_atom_site_label_1
_geom_angle_atom_site_label_2
_geom_angle_atom_site_label_3
_geom_angle
C6 C1 C2 119.11(19)
C6 C1 P1 120.56(15)
C2 C1 P1 120.23(15)
C3 C2 C1 120.1(2)
C4 C3 C2 120.0(2)
C3 C4 C5 120.5(2)
C4 C5 C6 119.5(2)
C5 C6 C1 120.7(2)
C8 C7 C12 118.96(18)
C8 C7 P1 121.69(15)
C12 C7 P1 119.33(16)
C7 C8 C9 120.3(2)
C10 C9 C8 120.3(2)
C11 C10 C9 119.67(19)
C10 C11 C12 120.6(2)
C11 C12 C7 120.2(2)
P1 C13 Si1 119.79(10)
C13 P1 C1 105.00(9)
C13 P1 C7 104.99(9)
C1 P1 C7 105.30(9)
C13 P1 S1 115.06(8)
C1 P1 S1 112.84(8)
C7 P1 S1 112.75(7)
C15 Si1 C14 110.49(14)
C15 Si1 C16 110.31(12)
C14 Si1 C16 109.75(13)
C15 Si1 C13 109.34(11)
C14 Si1 C13 111.58(11)
C16 Si1 C13 105.27(10)

loop_
_geom_bond_atom_site_label_1
_geom_bond_atom_site_label_2
_geom_bond_distance
C1 C6 1.392(3)
C1 C2 1.394(3)
C1 P1 1.823(2)
C2 C3 1.389(3)
C3 C4 1.381(4)
C4 C5 1.384(4)
C5 C6 1.388(3)
C7 C8 1.390(3)
C7 C12 1.397(3)
C7 P1 1.826(2)
C8 C9 1.399(3)
C9 C10 1.383(4)
C10 C11 1.378(4)
C11 C12 1.391(3)
C13 P1 1.803(2)
C13 Si1 1.896(2)
C14 Si1 1.860(3)
C15 Si1 1.852(3)
C16 Si1 1.870(3)
P1 S1 1.9628(14)

loop_
_cod_related_entry_id
_cod_related_entry_database
_cod_related_entry_code
1 ChemSpider 30659642
